data_7038955
loop_
_publ_author_name
'Liu, Shan-Shan'
'Lang, Ke'
'Zhang, Yi-Quan'
'Yang, Qian'
'Wang, Bing-Wu'
'Gao, Song'

_publ_section_title
;
 A distinct magnetic anisotropy enhancement in mononuclear
 dysprosium-sulfur complexes by controlling the Dy-ligand bond length.
;
_journal_issue 19
_journal_name_full 'Dalton transactions (Cambridge, England : 2003)'
_journal_page_first 8149
_journal_page_last 8153
_journal_paper_doi 10.1039/c6dt01089j
_journal_volume 45
_journal_year 2016
_chemical_formula_sum 'C47 H40 Dy N3 O4 S2'
_chemical_formula_weight 937.20
_chemical_name_systematic
; 
 ? 
;
_space_group_IT_number 14
_symmetry_cell_setting monoclinic
_symmetry_space_group_name_Hall '-P 2ybc'
_symmetry_space_group_name_H-M 'P 1 21/c 1'
_atom_sites_solution_hydrogens geom
_atom_sites_solution_primary direct
_atom_sites_solution_secondary difmap
_audit_creation_method SHELXL-97
_audit_update_record
;
2016-01-07 deposited with the CCDC.
2016-04-05 downloaded from the CCDC.
;
_cell_angle_alpha 90.00
_cell_angle_beta 106.988(3)
_cell_angle_gamma 90.00
_cell_formula_units_Z 4
_cell_length_a 12.0684(3)
_cell_length_b 20.5775(5)
_cell_length_c 17.6455(5)
_cell_measurement_reflns_used 10740
_cell_measurement_temperature 180(2)
_cell_measurement_theta_max 28.2920
_cell_measurement_theta_min 3.1190
_cell_volume 4190.8(2)
_computing_cell_refinement 'CrysAlisPro (Agilent Technologies, 2012)'
_computing_data_collection 'CrysAlisPro (Agilent Technologies, 2012)'
_computing_data_reduction 'CrysAlisPro (Agilent Technologies, 2012)'
_computing_molecular_graphics 'Bruker SHELXTL V5.1 (Sheldrick, 1998)'
_computing_publication_material 'SHELXL-97 (Sheldrick, 1997)'
_computing_structure_refinement 'SHELXL-97 (Sheldrick, 1997)'
_computing_structure_solution 'SHELXS-97 (Sheldrick, 1990)'
_diffrn_ambient_temperature 180(2)
_diffrn_detector_area_resol_mean 10.3914
_diffrn_measured_fraction_theta_full 0.998
_diffrn_measured_fraction_theta_max 0.998
_diffrn_measurement_device_type 'SuperNova, Dual, Cu at zero, AtlasCCD'
_diffrn_measurement_method '\w scans'
_diffrn_radiation_monochromator mirror
_diffrn_radiation_source 'SuperNova (Mo) X-ray Source'
_diffrn_radiation_type MoK\a
_diffrn_radiation_wavelength 0.71073
_diffrn_reflns_av_R_equivalents 0.0316
_diffrn_reflns_av_sigmaI/netI 0.0384
_diffrn_reflns_limit_h_max 14
_diffrn_reflns_limit_h_min -11
_diffrn_reflns_limit_k_max 24
_diffrn_reflns_limit_k_min -19
_diffrn_reflns_limit_l_max 21
_diffrn_reflns_limit_l_min -20
_diffrn_reflns_number 20969
_diffrn_reflns_theta_full 25.03
_diffrn_reflns_theta_max 25.03
_diffrn_reflns_theta_min 3.12
_exptl_absorpt_coefficient_mu 1.928
_exptl_absorpt_correction_T_max 1.00000
_exptl_absorpt_correction_T_min 0.69075
_exptl_absorpt_correction_type multi-scan
_exptl_absorpt_process_details
; 
CrysAlisPro, Agilent Technologies, 
Empirical absorption correction using spherical harmonics, 
implemented in SCALE3 ABSPACK scaling algorithm (Blessing 1995, 1997). 
;
_exptl_crystal_colour colourless
_exptl_crystal_density_diffrn 1.438
_exptl_crystal_density_method 'not measured'
_exptl_crystal_description plate
_exptl_crystal_F_000 1772
_exptl_crystal_size_max 0.15
_exptl_crystal_size_mid 0.10
_exptl_crystal_size_min 0.03
_refine_diff_density_max 0.682
_refine_diff_density_min -0.534
_refine_diff_density_rms 0.071
_refine_ls_extinction_method none
_refine_ls_goodness_of_fit_ref 1.055
_refine_ls_hydrogen_treatment mixed
_refine_ls_matrix_type full
_refine_ls_number_parameters 516
_refine_ls_number_reflns 7401
_refine_ls_number_restraints 0
_refine_ls_restrained_S_all 1.055
_refine_ls_R_factor_all 0.0359
_refine_ls_R_factor_gt 0.0255
_refine_ls_shift/su_max 0.003
_refine_ls_shift/su_mean 0.000
_refine_ls_structure_factor_coef Fsqd
_refine_ls_weighting_details 'calc w=1/[\s^2^(Fo^2^)+(0.0207P)^2^+1.3480P] where P=(Fo^2^+2Fc^2^)/3'
_refine_ls_weighting_scheme calc
_refine_ls_wR_factor_gt 0.0541
_refine_ls_wR_factor_ref 0.0600
_reflns_number_gt 6131
_reflns_number_total 7401
_reflns_threshold_expression >2sigma(I)
_cod_data_source_file c6dt01089j2.cif
_cod_data_source_block 1
_cod_depositor_comments 'Adding full bibliography for 7038954--7038955.cif.'
_cod_original_cell_volume 4190.83(19)
_cod_original_sg_symbol_H-M 'P 21/c'
_cod_database_code 7038955

loop_
_symmetry_equiv_pos_as_xyz
'x, y, z'
'-x, y+1/2, -z+1/2'
'-x, -y, -z'
'x, -y-1/2, z-1/2'

loop_
_atom_site_label
_atom_site_type_symbol
_atom_site_fract_x
_atom_site_fract_y
_atom_site_fract_z
_atom_site_U_iso_or_equiv
_atom_site_adp_type
_atom_site_occupancy
_atom_site_symmetry_multiplicity
_atom_site_calc_flag
_atom_site_refinement_flags
Dy1 Dy 0.075645(11) 0.754435(6) 0.254460(8) 0.02293(6) Uani 1 1 d .
S1 S -0.16264(6) 0.71707(3) 0.18977(5) 0.02853(18) Uani 1 1 d .
S2 S -0.09562(6) 0.85481(3) 0.21172(5) 0.03358(19) Uani 1 1 d .
O1 O 0.14515(17) 0.80904(9) 0.16280(12) 0.0310(5) Uani 1 1 d .
O2 O 0.09006(17) 0.68094(9) 0.16065(12) 0.0300(5) Uani 1 1 d .
O3 O 0.17088(16) 0.84122(9) 0.32665(13) 0.0331(5) Uani 1 1 d .
O4 O 0.26507(17) 0.72298(10) 0.30683(13) 0.0352(5) Uani 1 1 d .
N1 N 0.07054(19) 0.64346(11) 0.31783(14) 0.0263(6) Uani 1 1 d .
N2 N 0.0085(2) 0.75273(10) 0.37962(15) 0.0259(6) Uani 1 1 d .
N3 N -0.3138(2) 0.81481(12) 0.15339(16) 0.0353(6) Uani 1 1 d .
C1 C -0.2018(3) 0.79753(14) 0.18277(17) 0.0288(7) Uani 1 1 d .
C2 C -0.4075(3) 0.76685(17) 0.1273(2) 0.0421(9) Uani 1 1 d .
H2A H -0.4772 0.7839 0.1368 0.051 Uiso 1 1 calc R
H2B H -0.3860 0.7275 0.1583 0.051 Uiso 1 1 calc R
C3 C -0.4327(3) 0.75065(18) 0.0404(2) 0.0588(11) Uani 1 1 d .
H3A H -0.4512 0.7898 0.0096 0.088 Uiso 1 1 calc R
H3B H -0.4970 0.7212 0.0250 0.088 Uiso 1 1 calc R
H3C H -0.3657 0.7307 0.0314 0.088 Uiso 1 1 calc R
C4 C -0.3498(3) 0.88360(16) 0.1443(2) 0.0519(10) Uani 1 1 d .
H4A H -0.4180 0.8879 0.0989 0.062 Uiso 1 1 calc R
H4B H -0.2884 0.9094 0.1342 0.062 Uiso 1 1 calc R
C5 C -0.3769(4) 0.9094(2) 0.2174(3) 0.0787(14) Uani 1 1 d .
H5A H -0.4400 0.8852 0.2262 0.118 Uiso 1 1 calc R
H5B H -0.3980 0.9545 0.2098 0.118 Uiso 1 1 calc R
H5C H -0.3098 0.9050 0.2625 0.118 Uiso 1 1 calc R
C6 C 0.1572(2) 0.67513(14) 0.11682(18) 0.0282(7) Uani 1 1 d .
C7 C 0.2117(3) 0.72763(15) 0.09287(19) 0.0325(7) Uani 1 1 d .
H7 H 0.2595 0.7195 0.0611 0.039 Uiso 1 1 calc R
C8 C 0.1983(2) 0.79219(14) 0.11424(18) 0.0285(7) Uani 1 1 d .
C9 C 0.2498(2) 0.84604(14) 0.07763(19) 0.0299(7) Uani 1 1 d .
C10 C 0.2704(3) 0.90563(15) 0.1160(2) 0.0411(8) Uani 1 1 d .
H10 H 0.2520 0.9115 0.1632 0.049 Uiso 1 1 calc R
C11 C 0.3181(3) 0.95645(16) 0.0846(2) 0.0475(9) Uani 1 1 d .
H11 H 0.3318 0.9961 0.1109 0.057 Uiso 1 1 calc R
C12 C 0.3451(3) 0.94844(17) 0.0150(2) 0.0487(10) Uani 1 1 d .
H12 H 0.3771 0.9828 -0.0057 0.058 Uiso 1 1 calc R
C13 C 0.3252(3) 0.89007(17) -0.0244(2) 0.0443(9) Uani 1 1 d .
H13 H 0.3434 0.8848 -0.0717 0.053 Uiso 1 1 calc R
C14 C 0.2778(2) 0.83888(15) 0.00720(19) 0.0354(8) Uani 1 1 d .
H14 H 0.2646 0.7993 -0.0193 0.042 Uiso 1 1 calc R
C15 C 0.1729(2) 0.60724(14) 0.09167(18) 0.0305(7) Uani 1 1 d .
C16 C 0.0978(3) 0.55944(15) 0.1021(2) 0.0419(8) Uani 1 1 d .
H16 H 0.0363 0.5709 0.1211 0.050 Uiso 1 1 calc R
C17 C 0.1124(3) 0.49511(16) 0.0848(2) 0.0527(10) Uani 1 1 d .
H17 H 0.0613 0.4637 0.0924 0.063 Uiso 1 1 calc R
C18 C 0.2025(3) 0.47768(17) 0.0562(2) 0.0554(11) Uani 1 1 d .
H18 H 0.2145 0.4342 0.0465 0.067 Uiso 1 1 calc R
C19 C 0.2751(3) 0.52480(18) 0.0421(3) 0.0620(12) Uani 1 1 d .
H19 H 0.3336 0.5135 0.0200 0.074 Uiso 1 1 calc R
C20 C 0.2610(3) 0.58877(16) 0.0610(2) 0.0482(10) Uani 1 1 d .
H20 H 0.3119 0.6201 0.0529 0.058 Uiso 1 1 calc R
C21 C 0.1090(3) 0.58985(13) 0.29202(19) 0.0320(7) Uani 1 1 d .
H21 H 0.1540 0.5942 0.2576 0.038 Uiso 1 1 calc R
C22 C 0.0853(3) 0.52746(14) 0.31376(19) 0.0380(8) Uani 1 1 d .
H22 H 0.1138 0.4913 0.2939 0.046 Uiso 1 1 calc R
C23 C 0.0203(3) 0.52011(14) 0.36422(19) 0.0380(8) Uani 1 1 d .
H23 H 0.0004 0.4788 0.3770 0.046 Uiso 1 1 calc R
C24 C -0.0167(2) 0.57525(14) 0.39702(18) 0.0319(7) Uani 1 1 d .
C25 C 0.0120(2) 0.63647(13) 0.37221(17) 0.0265(7) Uani 1 1 d .
C26 C -0.0187(2) 0.69453(14) 0.40657(17) 0.0250(7) Uani 1 1 d .
C27 C -0.0770(3) 0.57239(16) 0.4554(2) 0.0402(8) Uani 1 1 d .
H27 H -0.0993 0.5322 0.4702 0.048 Uiso 1 1 calc R
C28 C -0.1024(3) 0.62644(17) 0.4895(2) 0.0410(8) Uani 1 1 d .
H28 H -0.1397 0.6229 0.5286 0.049 Uiso 1 1 calc R
C29 C -0.0731(2) 0.68950(15) 0.46695(18) 0.0328(7) Uani 1 1 d .
C30 C -0.0973(3) 0.74766(15) 0.50012(19) 0.0366(8) Uani 1 1 d .
H30 H -0.1331 0.7467 0.5402 0.044 Uiso 1 1 calc R
C31 C -0.0685(3) 0.80552(16) 0.47392(19) 0.0375(8) Uani 1 1 d .
H31 H -0.0837 0.8443 0.4961 0.045 Uiso 1 1 calc R
C32 C -0.0161(3) 0.80612(15) 0.41351(18) 0.0322(7) Uani 1 1 d .
H32 H 0.0027 0.8461 0.3959 0.039 Uiso 1 1 calc R
C33 C 0.3569(3) 0.75565(15) 0.31705(19) 0.0330(8) Uani 1 1 d .
C34 C 0.3638(3) 0.82254(15) 0.3285(2) 0.0369(8) Uani 1 1 d .
H34 H 0.4343 0.8426 0.3325 0.044 Uiso 1 1 calc R
C35 C 0.2722(3) 0.86168(14) 0.33433(19) 0.0323(7) Uani 1 1 d .
C36 C 0.2896(3) 0.93339(14) 0.3475(2) 0.0350(8) Uani 1 1 d .
C37 C 0.1936(3) 0.97364(15) 0.3285(2) 0.0415(9) Uani 1 1 d .
H37 H 0.1202 0.9556 0.3088 0.050 Uiso 1 1 calc R
C38 C 0.2049(3) 1.04027(16) 0.3381(2) 0.0489(10) Uani 1 1 d .
H38 H 0.1394 1.0666 0.3238 0.059 Uiso 1 1 calc R
C39 C 0.3126(3) 1.06775(17) 0.3688(2) 0.0561(11) Uani 1 1 d .
H39 H 0.3202 1.1124 0.3766 0.067 Uiso 1 1 calc R
C40 C 0.4087(3) 1.02871(17) 0.3879(3) 0.0629(12) Uani 1 1 d .
H40 H 0.4817 1.0472 0.4083 0.076 Uiso 1 1 calc R
C41 C 0.3985(3) 0.96210(16) 0.3772(2) 0.0513(10) Uani 1 1 d .
H41 H 0.4646 0.9363 0.3899 0.062 Uiso 1 1 calc R
C42 C 0.5730(3) 0.74410(17) 0.3339(2) 0.0431(9) Uani 1 1 d .
H42 H 0.5850 0.7869 0.3515 0.052 Uiso 1 1 calc R
C43 C 0.4614(3) 0.71770(16) 0.31389(19) 0.0360(8) Uani 1 1 d .
C44 C 0.4467(3) 0.65405(17) 0.2882(2) 0.0483(9) Uani 1 1 d .
H44 H 0.3729 0.6359 0.2735 0.058 Uiso 1 1 calc R
C45 C 0.5408(3) 0.61649(19) 0.2839(3) 0.0597(11) Uani 1 1 d .
H45 H 0.5303 0.5733 0.2678 0.072 Uiso 1 1 calc R
C46 C 0.6498(3) 0.6441(2) 0.3037(2) 0.0580(11) Uani 1 1 d .
H46 H 0.7130 0.6195 0.3005 0.070 Uiso 1 1 calc R
C47 C 0.6652(3) 0.7073(2) 0.3279(2) 0.0535(10) Uani 1 1 d .
H47 H 0.7387 0.7257 0.3404 0.064 Uiso 1 1 calc R

loop_
_atom_site_aniso_label
_atom_site_aniso_U_11
_atom_site_aniso_U_22
_atom_site_aniso_U_33
_atom_site_aniso_U_23
_atom_site_aniso_U_13
_atom_site_aniso_U_12
Dy1 0.02308(8) 0.02078(8) 0.02650(9) 0.00024(6) 0.00971(6) 0.00124(5)
S1 0.0285(4) 0.0223(4) 0.0352(5) 0.0011(3) 0.0100(3) -0.0005(3)
S2 0.0327(4) 0.0205(4) 0.0464(5) 0.0028(4) 0.0098(4) 0.0020(3)
O1 0.0351(12) 0.0257(11) 0.0361(13) 0.0004(9) 0.0164(10) 0.0016(9)
O2 0.0362(12) 0.0260(11) 0.0303(13) -0.0016(9) 0.0133(10) 0.0001(9)
O3 0.0255(11) 0.0337(12) 0.0418(14) -0.0079(10) 0.0123(10) -0.0040(9)
O4 0.0301(12) 0.0319(11) 0.0446(14) 0.0027(10) 0.0127(10) 0.0028(10)
N1 0.0276(13) 0.0250(13) 0.0254(14) 0.0010(11) 0.0061(11) 0.0033(10)
N2 0.0262(13) 0.0248(13) 0.0257(15) 0.0002(11) 0.0059(11) 0.0031(10)
N3 0.0259(14) 0.0374(15) 0.0388(17) 0.0027(13) 0.0037(12) 0.0065(11)
C1 0.0400(18) 0.0288(16) 0.0203(17) 0.0024(13) 0.0131(14) 0.0015(13)
C2 0.0243(17) 0.052(2) 0.046(2) 0.0002(17) 0.0042(16) 0.0041(15)
C3 0.049(2) 0.070(3) 0.048(3) -0.008(2) -0.0008(19) -0.0011(18)
C4 0.041(2) 0.042(2) 0.065(3) 0.0063(19) 0.0023(19) 0.0170(16)
C5 0.073(3) 0.065(3) 0.094(4) -0.016(3) 0.018(3) 0.032(2)
C6 0.0262(16) 0.0338(17) 0.0247(18) -0.0034(13) 0.0076(14) 0.0041(13)
C7 0.0297(16) 0.0337(17) 0.038(2) -0.0019(15) 0.0155(15) 0.0023(14)
C8 0.0219(15) 0.0339(17) 0.0274(18) 0.0019(14) 0.0035(13) -0.0002(12)
C9 0.0211(15) 0.0308(17) 0.036(2) 0.0067(14) 0.0056(14) 0.0018(12)
C10 0.0412(19) 0.0377(19) 0.046(2) 0.0051(16) 0.0148(17) 0.0014(15)
C11 0.048(2) 0.0330(19) 0.062(3) 0.0068(18) 0.0162(19) -0.0034(16)
C12 0.038(2) 0.050(2) 0.058(3) 0.022(2) 0.0148(18) -0.0014(16)
C13 0.0359(19) 0.056(2) 0.043(2) 0.0137(18) 0.0139(16) -0.0019(16)
C14 0.0288(16) 0.0404(19) 0.036(2) 0.0071(15) 0.0086(15) 0.0019(14)
C15 0.0326(17) 0.0296(16) 0.0270(18) -0.0020(13) 0.0053(14) 0.0030(13)
C16 0.050(2) 0.0356(19) 0.045(2) -0.0054(16) 0.0217(17) -0.0022(15)
C17 0.064(2) 0.035(2) 0.064(3) -0.0141(18) 0.027(2) -0.0105(17)
C18 0.057(2) 0.0319(19) 0.074(3) -0.0188(19) 0.014(2) 0.0027(17)
C19 0.044(2) 0.053(2) 0.093(3) -0.027(2) 0.026(2) 0.0033(19)
C20 0.0383(19) 0.039(2) 0.073(3) -0.0168(19) 0.0253(19) -0.0022(15)
C21 0.0398(18) 0.0247(16) 0.0319(19) 0.0011(14) 0.0110(15) 0.0095(13)
C22 0.053(2) 0.0228(16) 0.034(2) 0.0013(14) 0.0060(17) 0.0050(14)
C23 0.051(2) 0.0225(16) 0.033(2) 0.0066(14) 0.0009(16) -0.0033(14)
C24 0.0307(17) 0.0328(17) 0.0264(18) 0.0095(14) -0.0006(14) -0.0018(13)
C25 0.0240(15) 0.0272(16) 0.0240(17) 0.0018(13) 0.0002(13) 0.0004(12)
C26 0.0185(14) 0.0334(17) 0.0210(17) 0.0027(13) 0.0024(12) -0.0010(12)
C27 0.0405(19) 0.041(2) 0.036(2) 0.0144(16) 0.0070(16) -0.0062(15)
C28 0.0360(18) 0.059(2) 0.029(2) 0.0127(17) 0.0118(15) -0.0033(16)
C29 0.0291(17) 0.0434(19) 0.0243(18) 0.0026(15) 0.0052(14) 0.0020(14)
C30 0.0297(17) 0.059(2) 0.0227(18) -0.0024(16) 0.0103(14) 0.0043(15)
C31 0.0347(18) 0.045(2) 0.031(2) -0.0116(16) 0.0054(15) 0.0081(15)
C32 0.0356(18) 0.0302(17) 0.0283(19) -0.0043(14) 0.0056(14) 0.0032(13)
C33 0.0269(17) 0.045(2) 0.0258(18) 0.0072(14) 0.0061(14) 0.0073(14)
C34 0.0236(16) 0.0404(19) 0.046(2) 0.0029(16) 0.0093(15) -0.0026(14)
C35 0.0303(18) 0.0351(17) 0.0311(19) 0.0024(14) 0.0081(14) -0.0032(14)
C36 0.0291(17) 0.0325(17) 0.041(2) 0.0041(15) 0.0065(15) -0.0036(13)
C37 0.0277(17) 0.0398(19) 0.052(2) 0.0057(17) 0.0036(16) -0.0038(14)
C38 0.041(2) 0.0336(19) 0.065(3) 0.0117(18) 0.0061(18) 0.0014(15)
C39 0.047(2) 0.0311(19) 0.079(3) 0.0164(19) 0.001(2) -0.0075(17)
C40 0.038(2) 0.039(2) 0.099(4) 0.013(2) -0.001(2) -0.0145(17)
C41 0.0298(19) 0.040(2) 0.076(3) 0.0087(19) 0.0019(18) -0.0007(15)
C42 0.0289(18) 0.068(2) 0.030(2) -0.0005(17) 0.0049(15) 0.0071(16)
C43 0.0310(17) 0.047(2) 0.0314(19) 0.0083(16) 0.0111(15) 0.0099(15)
C44 0.039(2) 0.054(2) 0.056(3) 0.0127(19) 0.0206(18) 0.0130(17)
C45 0.057(3) 0.054(2) 0.074(3) 0.011(2) 0.028(2) 0.0239(19)
C46 0.040(2) 0.088(3) 0.050(3) 0.020(2) 0.0202(19) 0.034(2)
C47 0.0308(19) 0.090(3) 0.039(2) 0.006(2) 0.0102(17) 0.0163(19)

loop_
_atom_type_symbol
_atom_type_description
_atom_type_scat_dispersion_real
_atom_type_scat_dispersion_imag
_atom_type_scat_source
C C 0.0033 0.0016 'International Tables Vol C Tables 4.2.6.8 and 6.1.1.4'
Dy Dy -0.1892 4.4098 'International Tables Vol C Tables 4.2.6.8 and 6.1.1.4'
N N 0.0061 0.0033 'International Tables Vol C Tables 4.2.6.8 and 6.1.1.4'
O O 0.0106 0.0060 'International Tables Vol C Tables 4.2.6.8 and 6.1.1.4'
S S 0.1246 0.1234 'International Tables Vol C Tables 4.2.6.8 and 6.1.1.4'
H H 0.0000 0.0000 'International Tables Vol C Tables 4.2.6.8 and 6.1.1.4'

loop_
_geom_angle_atom_site_label_1
_geom_angle_atom_site_label_2
_geom_angle_atom_site_label_3
_geom_angle
O2 Dy1 O4 80.06(7)
O2 Dy1 O3 141.65(7)
O4 Dy1 O3 73.60(7)
O2 Dy1 O1 72.30(7)
O4 Dy1 O1 84.07(7)
O3 Dy1 O1 77.62(7)
O2 Dy1 N1 75.04(7)
O4 Dy1 N1 73.73(7)
O3 Dy1 N1 121.67(7)
O1 Dy1 N1 143.09(7)
O2 Dy1 N2 136.41(7)
O4 Dy1 N2 100.24(8)
O3 Dy1 N2 76.47(7)
O1 Dy1 N2 151.27(7)
N1 Dy1 N2 63.66(7)
O2 Dy1 S2 119.23(5)
O4 Dy1 S2 150.15(5)
O3 Dy1 S2 77.94(5)
O1 Dy1 S2 81.20(5)
N1 Dy1 S2 130.78(5)
N2 Dy1 S2 81.44(5)
O2 Dy1 S1 79.30(5)
O4 Dy1 S1 148.08(5)
O3 Dy1 S1 135.18(5)
O1 Dy1 S1 112.14(5)
N1 Dy1 S1 77.58(5)
N2 Dy1 S1 78.86(5)
S2 Dy1 S1 61.73(2)
C1 S1 Dy1 89.60(10)
C1 S2 Dy1 90.10(10)
C8 O1 Dy1 134.51(18)
C6 O2 Dy1 134.07(18)
C35 O3 Dy1 129.10(19)
C33 O4 Dy1 129.54(19)
C21 N1 C25 117.5(3)
C21 N1 Dy1 122.5(2)
C25 N1 Dy1 119.32(17)
C32 N2 C26 117.5(3)
C32 N2 Dy1 123.1(2)
C26 N2 Dy1 118.76(18)
C1 N3 C2 122.5(3)
C1 N3 C4 121.7(3)
C2 N3 C4 115.8(2)
N3 C1 S2 121.0(2)
N3 C1 S1 120.4(2)
S2 C1 S1 118.56(17)
N3 C2 C3 112.0(3)
N3 C2 H2A 109.2
C3 C2 H2A 109.2
N3 C2 H2B 109.2
C3 C2 H2B 109.2
H2A C2 H2B 107.9
C2 C3 H3A 109.5
C2 C3 H3B 109.5
H3A C3 H3B 109.5
C2 C3 H3C 109.5
H3A C3 H3C 109.5
H3B C3 H3C 109.5
N3 C4 C5 111.9(3)
N3 C4 H4A 109.2
C5 C4 H4A 109.2
N3 C4 H4B 109.2
C5 C4 H4B 109.2
H4A C4 H4B 107.9
C4 C5 H5A 109.5
C4 C5 H5B 109.5
H5A C5 H5B 109.5
C4 C5 H5C 109.5
H5A C5 H5C 109.5
H5B C5 H5C 109.5
O2 C6 C7 123.4(3)
O2 C6 C15 115.1(3)
C7 C6 C15 121.5(3)
C6 C7 C8 123.4(3)
C6 C7 H7 118.3
C8 C7 H7 118.3
O1 C8 C7 124.4(3)
O1 C8 C9 116.4(3)
C7 C8 C9 119.2(3)
C10 C9 C14 118.4(3)
C10 C9 C8 118.6(3)
C14 C9 C8 123.0(3)
C11 C10 C9 120.5(3)
C11 C10 H10 119.7
C9 C10 H10 119.7
C12 C11 C10 120.2(3)
C12 C11 H11 119.9
C10 C11 H11 119.9
C11 C12 C13 120.5(3)
C11 C12 H12 119.7
C13 C12 H12 119.7
C12 C13 C14 119.4(4)
C12 C13 H13 120.3
C14 C13 H13 120.3
C9 C14 C13 121.0(3)
C9 C14 H14 119.5
C13 C14 H14 119.5
C16 C15 C20 117.7(3)
C16 C15 C6 118.7(3)
C20 C15 C6 123.6(3)
C15 C16 C17 121.4(3)
C15 C16 H16 119.3
C17 C16 H16 119.3
C18 C17 C16 119.8(3)
C18 C17 H17 120.1
C16 C17 H17 120.1
C17 C18 C19 119.8(3)
C17 C18 H18 120.1
C19 C18 H18 120.1
C18 C19 C20 119.8(4)
C18 C19 H19 120.1
C20 C19 H19 120.1
C19 C20 C15 121.4(3)
C19 C20 H20 119.3
C15 C20 H20 119.3
N1 C21 C22 123.5(3)
N1 C21 H21 118.3
C22 C21 H21 118.3
C23 C22 C21 119.2(3)
C23 C22 H22 120.4
C21 C22 H22 120.4
C22 C23 C24 119.7(3)
C22 C23 H23 120.2
C24 C23 H23 120.2
C23 C24 C25 117.2(3)
C23 C24 C27 123.7(3)
C25 C24 C27 119.0(3)
N1 C25 C24 122.7(3)
N1 C25 C26 117.6(2)
C24 C25 C26 119.7(3)
N2 C26 C29 122.8(3)
N2 C26 C25 117.7(3)
C29 C26 C25 119.5(3)
C28 C27 C24 121.4(3)
C28 C27 H27 119.3
C24 C27 H27 119.3
C27 C28 C29 121.3(3)
C27 C28 H28 119.3
C29 C28 H28 119.3
C30 C29 C26 117.0(3)
C30 C29 C28 124.1(3)
C26 C29 C28 118.9(3)
C31 C30 C29 120.1(3)
C31 C30 H30 119.9
C29 C30 H30 119.9
C30 C31 C32 119.2(3)
C30 C31 H31 120.4
C32 C31 H31 120.4
N2 C32 C31 123.4(3)
N2 C32 H32 118.3
C31 C32 H32 118.3
O4 C33 C34 124.1(3)
O4 C33 C43 115.5(3)
C34 C33 C43 120.4(3)
C33 C34 C35 124.6(3)
C33 C34 H34 117.7
C35 C34 H34 117.7
O3 C35 C34 124.2(3)
O3 C35 C36 115.6(3)
C34 C35 C36 120.1(3)
C37 C36 C41 117.9(3)
C37 C36 C35 118.8(3)
C41 C36 C35 123.3(3)
C36 C37 C38 121.2(3)
C36 C37 H37 119.4
C38 C37 H37 119.4
C39 C38 C37 120.2(3)
C39 C38 H38 119.9
C37 C38 H38 119.9
C40 C39 C38 119.4(3)
C40 C39 H39 120.3
C38 C39 H39 120.3
C39 C40 C41 120.8(3)
C39 C40 H40 119.6
C41 C40 H40 119.6
C40 C41 C36 120.5(3)
C40 C41 H41 119.8
C36 C41 H41 119.8
C47 C42 C43 120.5(4)
C47 C42 H42 119.7
C43 C42 H42 119.7
C44 C43 C42 118.3(3)
C44 C43 C33 118.5(3)
C42 C43 C33 123.2(3)
C43 C44 C45 121.0(3)
C43 C44 H44 119.5
C45 C44 H44 119.5
C46 C45 C44 119.3(4)
C46 C45 H45 120.3
C44 C45 H45 120.3
C47 C46 C45 120.2(3)
C47 C46 H46 119.9
C45 C46 H46 119.9
C46 C47 C42 120.7(4)
C46 C47 H47 119.7
C42 C47 H47 119.7

loop_
_geom_bond_atom_site_label_1
_geom_bond_atom_site_label_2
_geom_bond_distance
Dy1 O2 2.286(2)
Dy1 O4 2.294(2)
Dy1 O3 2.2972(19)
Dy1 O1 2.318(2)
Dy1 N1 2.551(2)
Dy1 N2 2.566(3)
Dy1 S2 2.8629(7)
Dy1 S1 2.8716(7)
S1 C1 1.716(3)
S2 C1 1.706(3)
O1 C8 1.260(3)
O2 C6 1.279(3)
O3 C35 1.263(3)
O4 C33 1.263(4)
N1 C21 1.328(4)
N1 C25 1.355(4)
N2 C32 1.325(4)
N2 C26 1.364(3)
N3 C1 1.347(4)
N3 C2 1.470(4)
N3 C4 1.476(4)
C2 C3 1.510(5)
C2 H2A 0.9700
C2 H2B 0.9700
C3 H3A 0.9600
C3 H3B 0.9600
C3 H3C 0.9600
C4 C5 1.516(6)
C4 H4A 0.9700
C4 H4B 0.9700
C5 H5A 0.9600
C5 H5B 0.9600
C5 H5C 0.9600
C6 C7 1.394(4)
C6 C15 1.494(4)
C7 C8 1.403(4)
C7 H7 0.9300
C8 C9 1.505(4)
C9 C10 1.388(4)
C9 C14 1.388(4)
C10 C11 1.385(5)
C10 H10 0.9300
C11 C12 1.369(5)
C11 H11 0.9300
C12 C13 1.373(5)
C12 H12 0.9300
C13 C14 1.391(4)
C13 H13 0.9300
C14 H14 0.9300
C15 C16 1.385(4)
C15 C20 1.380(4)
C16 C17 1.381(4)
C16 H16 0.9300
C17 C18 1.373(5)
C17 H17 0.9300
C18 C19 1.378(5)
C18 H18 0.9300
C19 C20 1.381(5)
C19 H19 0.9300
C20 H20 0.9300
C21 C22 1.393(4)
C21 H21 0.9300
C22 C23 1.356(5)
C22 H22 0.9300
C23 C24 1.405(4)
C23 H23 0.9300
C24 C25 1.409(4)
C24 C27 1.426(5)
C25 C26 1.437(4)
C26 C29 1.409(4)
C27 C28 1.341(5)
C27 H27 0.9300
C28 C29 1.431(4)
C28 H28 0.9300
C29 C30 1.400(4)
C30 C31 1.359(4)
C30 H30 0.9300
C31 C32 1.390(4)
C31 H31 0.9300
C32 H32 0.9300
C33 C34 1.390(4)
C33 C43 1.499(4)
C34 C35 1.395(4)
C34 H34 0.9300
C35 C36 1.499(4)
C36 C37 1.383(4)
C36 C41 1.395(4)
C37 C38 1.383(4)
C37 H37 0.9300
C38 C39 1.376(5)
C38 H38 0.9300
C39 C40 1.369(5)
C39 H39 0.9300
C40 C41 1.384(5)
C40 H40 0.9300
C41 H41 0.9300
C42 C47 1.375(5)
C42 C43 1.398(5)
C42 H42 0.9300
C43 C44 1.380(5)
C44 C45 1.394(5)
C44 H44 0.9300
C45 C46 1.381(5)
C45 H45 0.9300
C46 C47 1.366(5)
C46 H46 0.9300
C47 H47 0.9300

loop_
_geom_torsion_atom_site_label_1
_geom_torsion_atom_site_label_2
_geom_torsion_atom_site_label_3
_geom_torsion_atom_site_label_4
_geom_torsion
O2 Dy1 S1 C1 -132.39(11)
O4 Dy1 S1 C1 177.09(14)
O3 Dy1 S1 C1 28.00(13)
O1 Dy1 S1 C1 -66.66(11)
N1 Dy1 S1 C1 150.75(12)
N2 Dy1 S1 C1 85.57(11)
S2 Dy1 S1 C1 -0.63(10)
O2 Dy1 S2 C1 57.77(12)
O4 Dy1 S2 C1 -176.95(15)
O3 Dy1 S2 C1 -159.16(12)
O1 Dy1 S2 C1 121.71(11)
N1 Dy1 S2 C1 -37.52(13)
N2 Dy1 S2 C1 -81.27(11)
S1 Dy1 S2 C1 0.63(10)
O2 Dy1 O1 C8 -23.5(3)
O4 Dy1 O1 C8 57.9(3)
O3 Dy1 O1 C8 132.4(3)
N1 Dy1 O1 C8 5.3(3)
N2 Dy1 O1 C8 158.4(2)
S2 Dy1 O1 C8 -148.1(3)
S1 Dy1 O1 C8 -93.6(3)
O4 Dy1 O2 C6 -56.0(3)
O3 Dy1 O2 C6 -9.1(3)
O1 Dy1 O2 C6 30.9(2)
N1 Dy1 O2 C6 -131.7(3)
N2 Dy1 O2 C6 -150.5(2)
S2 Dy1 O2 C6 99.6(3)
S1 Dy1 O2 C6 148.4(3)
O2 Dy1 O3 C35 -11.1(3)
O4 Dy1 O3 C35 37.5(2)
O1 Dy1 O3 C35 -49.9(2)
N1 Dy1 O3 C35 95.8(3)
N2 Dy1 O3 C35 142.6(3)
S2 Dy1 O3 C35 -133.4(2)
S1 Dy1 O3 C35 -159.0(2)
O2 Dy1 O4 C33 114.6(3)
O3 Dy1 O4 C33 -37.2(3)
O1 Dy1 O4 C33 41.6(3)
N1 Dy1 O4 C33 -168.2(3)
N2 Dy1 O4 C33 -109.7(3)
S2 Dy1 O4 C33 -19.1(3)
S1 Dy1 O4 C33 165.0(2)
O2 Dy1 N1 C21 19.6(2)
O4 Dy1 N1 C21 -64.2(2)
O3 Dy1 N1 C21 -122.5(2)
O1 Dy1 N1 C21 -8.8(3)
N2 Dy1 N1 C21 -174.8(2)
S2 Dy1 N1 C21 135.5(2)
S1 Dy1 N1 C21 101.7(2)
O2 Dy1 N1 C25 -150.7(2)
O4 Dy1 N1 C25 125.5(2)
O3 Dy1 N1 C25 67.2(2)
O1 Dy1 N1 C25 -179.08(17)
N2 Dy1 N1 C25 14.97(19)
S2 Dy1 N1 C25 -34.8(2)
S1 Dy1 N1 C25 -68.62(19)
O2 Dy1 N2 C32 -163.6(2)
O4 Dy1 N2 C32 110.1(2)
O3 Dy1 N2 C32 39.9(2)
O1 Dy1 N2 C32 13.7(3)
N1 Dy1 N2 C32 176.0(2)
S2 Dy1 N2 C32 -39.7(2)
S1 Dy1 N2 C32 -102.4(2)
O2 Dy1 N2 C26 7.0(2)
O4 Dy1 N2 C26 -79.3(2)
O3 Dy1 N2 C26 -149.5(2)
O1 Dy1 N2 C26 -175.65(17)
N1 Dy1 N2 C26 -13.30(18)
S2 Dy1 N2 C26 130.95(19)
S1 Dy1 N2 C26 68.24(19)
C2 N3 C1 S2 179.5(2)
C4 N3 C1 S2 0.5(4)
C2 N3 C1 S1 1.0(4)
C4 N3 C1 S1 -178.1(3)
Dy1 S2 C1 N3 -179.6(2)
Dy1 S2 C1 S1 -1.06(17)
Dy1 S1 C1 N3 179.6(2)
Dy1 S1 C1 S2 1.06(17)
C1 N3 C2 C3 -90.9(4)
C4 N3 C2 C3 88.2(4)
C1 N3 C4 C5 -90.7(4)
C2 N3 C4 C5 90.2(4)
Dy1 O2 C6 C7 -27.3(4)
Dy1 O2 C6 C15 153.30(19)
O2 C6 C7 C8 -0.2(5)
C15 C6 C7 C8 179.2(3)
Dy1 O1 C8 C7 12.8(4)
Dy1 O1 C8 C9 -167.30(18)
C6 C7 C8 O1 6.9(5)
C6 C7 C8 C9 -172.9(3)
O1 C8 C9 C10 21.0(4)
C7 C8 C9 C10 -159.1(3)
O1 C8 C9 C14 -159.1(3)
C7 C8 C9 C14 20.8(4)
C14 C9 C10 C11 -0.2(4)
C8 C9 C10 C11 179.7(3)
C9 C10 C11 C12 0.2(5)
C10 C11 C12 C13 0.0(5)
C11 C12 C13 C14 -0.2(5)
C10 C9 C14 C13 -0.1(4)
C8 C9 C14 C13 -180.0(3)
C12 C13 C14 C9 0.3(5)
O2 C6 C15 C16 13.6(4)
C7 C6 C15 C16 -165.8(3)
O2 C6 C15 C20 -164.0(3)
C7 C6 C15 C20 16.6(5)
C20 C15 C16 C17 2.0(5)
C6 C15 C16 C17 -175.8(3)
C15 C16 C17 C18 -0.3(6)
C16 C17 C18 C19 -2.5(6)
C17 C18 C19 C20 3.7(6)
C18 C19 C20 C15 -2.0(6)
C16 C15 C20 C19 -0.8(5)
C6 C15 C20 C19 176.9(3)
C25 N1 C21 C22 4.5(4)
Dy1 N1 C21 C22 -165.9(2)
N1 C21 C22 C23 -0.3(5)
C21 C22 C23 C24 -3.5(5)
C22 C23 C24 C25 2.9(4)
C22 C23 C24 C27 -174.7(3)
C21 N1 C25 C24 -5.0(4)
Dy1 N1 C25 C24 165.7(2)
C21 N1 C25 C26 173.4(2)
Dy1 N1 C25 C26 -15.8(3)
C23 C24 C25 N1 1.4(4)
C27 C24 C25 N1 179.1(3)
C23 C24 C25 C26 -177.0(3)
C27 C24 C25 C26 0.7(4)
C32 N2 C26 C29 1.3(4)
Dy1 N2 C26 C29 -169.9(2)
C32 N2 C26 C25 -177.5(2)
Dy1 N2 C26 C25 11.3(3)
N1 C25 C26 N2 2.9(4)
C24 C25 C26 N2 -178.6(2)
N1 C25 C26 C29 -176.0(3)
C24 C25 C26 C29 2.5(4)
C23 C24 C27 C28 174.6(3)
C25 C24 C27 C28 -3.0(5)
C24 C27 C28 C29 2.0(5)
N2 C26 C29 C30 -1.0(4)
C25 C26 C29 C30 177.8(3)
N2 C26 C29 C28 177.7(3)
C25 C26 C29 C28 -3.5(4)
C27 C28 C29 C30 179.9(3)
C27 C28 C29 C26 1.3(5)
C26 C29 C30 C31 0.0(4)
C28 C29 C30 C31 -178.6(3)
C29 C30 C31 C32 0.6(5)
C26 N2 C32 C31 -0.6(4)
Dy1 N2 C32 C31 170.2(2)
C30 C31 C32 N2 -0.4(5)
Dy1 O4 C33 C34 27.3(5)
Dy1 O4 C33 C43 -151.0(2)
O4 C33 C34 C35 3.6(5)
C43 C33 C34 C35 -178.2(3)
Dy1 O3 C35 C34 -28.1(4)
Dy1 O3 C35 C36 149.6(2)
C33 C34 C35 O3 -3.1(5)
C33 C34 C35 C36 179.4(3)
O3 C35 C36 C37 -18.0(5)
C34 C35 C36 C37 159.7(3)
O3 C35 C36 C41 162.8(3)
C34 C35 C36 C41 -19.4(5)
C41 C36 C37 C38 0.3(5)
C35 C36 C37 C38 -178.8(3)
C36 C37 C38 C39 -1.5(6)
C37 C38 C39 C40 1.6(6)
C38 C39 C40 C41 -0.5(7)
C39 C40 C41 C36 -0.7(7)
C37 C36 C41 C40 0.8(6)
C35 C36 C41 C40 179.9(4)
C47 C42 C43 C44 0.1(5)
C47 C42 C43 C33 -178.3(3)
O4 C33 C43 C44 10.1(4)
C34 C33 C43 C44 -168.3(3)
O4 C33 C43 C42 -171.5(3)
C34 C33 C43 C42 10.2(5)
C42 C43 C44 C45 1.4(5)
C33 C43 C44 C45 179.9(3)
C43 C44 C45 C46 -1.7(6)
C44 C45 C46 C47 0.6(6)
C45 C46 C47 C42 0.9(6)
C43 C42 C47 C46 -1.3(6)
